data_2012351
loop_
_publ_author_name
'Di\'anez, Mar\'ia Jes\'us'
'Estrada, Mar\'ia Dolores'
'L\'opez-Castro, Amparo'
'P\'erez-Garrido, Sime\'on'

_publ_section_title
<i>N</i>^1^,<i>N</i>^1^-Diethyl-<i>N</i>^2^-(2,3,4,6-tetra-<i>O</i>-acetyl-\b-<small>D</small>-glucopyranosyl)acetamidine
_journal_issue 11
_journal_name_full 'Acta Crystallographica Section C'
_journal_page_first 1297
_journal_page_last 1298
_journal_paper_doi 10.1107/S0108270101011465
_journal_volume 57
_journal_year 2001
_chemical_formula_moiety 'C20 H32 N2 O9'
_chemical_formula_sum 'C20 H32 N2 O9'
_chemical_formula_weight 444.48
_chemical_melting_point 403.5(5)
_chemical_name_systematic N^1^,N^1^-Diethyl-N^2^-(2,3,4,6-tetra-O-acetyl-\b-D-glucopyranosyl)acetamidine
_space_group_IT_number 19
_symmetry_cell_setting orthorhombic
_symmetry_space_group_name_Hall 'P 2ac 2ab'
_symmetry_space_group_name_H-M 'P 21 21 21'
_audit_creation_method SHELXL
_cell_angle_alpha 90
_cell_angle_beta 90
_cell_angle_gamma 90
_cell_formula_units_Z 4
_cell_length_a 10.440(2)
_cell_length_b 27.647(5)
_cell_length_c 8.012(2)
_cell_measurement_reflns_used 25
_cell_measurement_temperature 150(2)
_cell_measurement_theta_max 30
_cell_measurement_theta_min 2
_cell_volume 2312.5(8)
_computing_cell_refinement 'SET4 (de Boer & Duisenberg, 1984) and CELDIM in CAD-4 Software'
_computing_data_collection 'CAD-4 software (Enraf-Nonius, 1989)'
_computing_data_reduction 'XRAY76 (Stewart et al., 1976)'
_computing_molecular_graphics 'ORTEPII (Johnson, 1976)'
_computing_publication_material 'PARST (Nardelli, 1983b)'
_computing_structure_refinement 'SHELXL93 (Sheldrick, 1993)'
_computing_structure_solution 'SIR92 (Altomare et al., 1994)'
_diffrn_ambient_temperature 150(2)
_diffrn_measurement_device 'Enraf-Nonius CAD4'
_diffrn_measurement_method \w/2\q
_diffrn_radiation_monochromator graphite
_diffrn_radiation_source 'fine-focus sealed tube'
_diffrn_radiation_type MoK\a
_diffrn_radiation_wavelength .71069
_diffrn_reflns_av_R_equivalents .000
_diffrn_reflns_av_sigmaI/netI .032
_diffrn_reflns_limit_h_max 16
_diffrn_reflns_limit_h_min 0
_diffrn_reflns_limit_k_max 44
_diffrn_reflns_limit_k_min 0
_diffrn_reflns_limit_l_max 12
_diffrn_reflns_limit_l_min 0
_diffrn_reflns_number 5663
_diffrn_reflns_theta_max 34.96
_diffrn_reflns_theta_min 2.09
_diffrn_standards_decay_% 0
_diffrn_standards_interval_time 120
_diffrn_standards_number 3
_exptl_absorpt_coefficient_mu .101
_exptl_absorpt_correction_type none
_exptl_crystal_colour colourless
_exptl_crystal_density_diffrn 1.277
_exptl_crystal_density_meas 1.28
_exptl_crystal_density_method 'flotation in nitrobenzene and acetone'
_exptl_crystal_description prism
_exptl_crystal_F_000 952
_exptl_crystal_size_max .60
_exptl_crystal_size_mid .49
_exptl_crystal_size_min .40
_refine_diff_density_max .57
_refine_diff_density_min -.50
_refine_ls_extinction_method none
_refine_ls_goodness_of_fit_all 1.118
_refine_ls_goodness_of_fit_obs 1.099
_refine_ls_hydrogen_treatment constr
_refine_ls_matrix_type full
_refine_ls_number_parameters 280
_refine_ls_number_reflns 5663
_refine_ls_number_restraints 0
_refine_ls_restrained_S_all 1.118
_refine_ls_restrained_S_obs 1.099
_refine_ls_R_factor_all .103
_refine_ls_R_factor_obs .069
_refine_ls_shift/esd_max .001
_refine_ls_shift/esd_mean .000
_refine_ls_structure_factor_coef Fsqd
_refine_ls_weighting_details 'w = 1/[\s^2^(Fo^2^)+(0.0904P)^2^+1.8423P] where P=(Fo^2^+2Fc^2^)/3'
_refine_ls_weighting_scheme calc
_refine_ls_wR_factor_obs .182
_reflns_number_observed 4270
_reflns_number_total 5663
_reflns_observed_criterion I>2\s(I)
_cod_data_source_file sx1111.cif
_cod_data_source_block I
_cod_depositor_comments
;
The following automatic conversions were performed:

'_chemical_melting_point' value '403-404' was changed to '403.5(5)' -
the average value was taken and precision was estimated.

Automatic conversion script
Id: cif_fix_values 1646 2011-03-28 12:23:43Z adriana 

The following automatic conversions were performed:

'_chemical_melting_point' value '403-404' was changed to '403.5(5)' -
the average value was taken and precision was estimated.

Automatic conversion script
Id: cif_fix_values 1715 2011-07-08 13:25:40Z adriana 
;
_cod_database_code 2012351
_cod_database_fobs_code 2012351

loop_
_symmetry_equiv_pos_as_xyz
'x, y, z'
'-x+1/2, -y, z+1/2'
'x+1/2, -y+1/2, -z'
'-x, y+1/2, -z+1/2'

loop_
_atom_site_aniso_label
_atom_site_aniso_U_11
_atom_site_aniso_U_22
_atom_site_aniso_U_33
_atom_site_aniso_U_12
_atom_site_aniso_U_13
_atom_site_aniso_U_23
O .0208(8) .0197(8) .0251(9) .0007(7) .0045(7) .0000(7)
O2 .0173(7) .0268(9) .0231(8) .0005(7) .0043(7) -.0044(7)
O3 .0184(7) .0240(9) .0225(8) .0006(7) .0013(7) .0028(7)
O4 .0214(8) .0190(8) .0234(8) .0046(7) -.0022(7) -.0025(7)
O6 .0240(9) .0349(12) .0408(13) -.0082(9) .0060(9) .0026(10)
O22 .0332(12) .069(2) .0241(11) -.0016(13) .0021(10) -.0090(12)
O32 .0303(11) .0449(14) .0396(13) -.0158(10) -.0015(10) .0102(12)
O42 .0375(13) .057(2) .070(2) .0243(12) -.0260(15) -.027(2)
O62 .066(2) .121(4) .064(2) -.050(2) .042(2) -.029(2)
N1 .0228(10) .0201(10) .0283(11) .0033(8) -.0005(9) -.0038(9)
N2 .0352(13) .0227(11) .0323(13) .0093(10) -.0018(11) -.0023(10)
C1 .0169(10) .0241(12) .0216(11) .0008(8) .0022(9) -.0022(9)
C2 .0148(9) .0212(11) .0209(10) -.0010(8) .0028(8) -.0027(9)
C3 .0156(9) .0211(11) .0205(10) -.0008(8) .0014(8) .0018(9)
C4 .0171(9) .0211(11) .0201(10) -.0009(8) .0009(9) -.0024(9)
C5 .0198(10) .0220(11) .0214(11) .0005(9) .0022(9) -.0012(9)
C6 .0270(12) .0292(13) .0273(12) .0010(11) .0084(11) -.0009(11)
C11 .0247(11) .0247(12) .0262(12) .0013(10) -.0003(10) -.0041(10)
C12 .047(2) .0318(15) .0254(13) .0095(14) .0000(14) -.0005(12)
C13 .041(2) .0274(14) .0316(15) .0099(13) -.0019(14) -.0106(12)
C14 .054(2) .049(2) .042(2) .013(2) .009(2) .002(2)
C15 .035(2) .0283(14) .041(2) .0108(12) -.0005(15) -.0003(14)
C16 .052(2) .032(2) .057(2) .008(2) .010(2) .015(2)
C21 .0287(12) .0247(12) .0249(11) .0009(10) .0062(11) -.0052(10)
C22 .034(2) .042(2) .040(2) .0007(14) .0194(15) .001(2)
C31 .0259(12) .0246(12) .0261(12) .0004(10) .0050(11) .0020(10)
C32 .037(2) .049(2) .032(2) .000(2) .0016(14) .013(2)
C41 .0244(11) .0302(14) .0279(13) .0089(11) .0004(11) -.0010(11)
C42 .039(2) .0263(14) .0321(14) .0122(12) .0047(13) .0011(12)
C61 .0284(14) .039(2) .062(2) -.0085(13) .021(2) -.013(2)
C62 .0252(15) .060(3) .087(4) -.013(2) -.001(2) .005(3)

loop_
_atom_site_label
_atom_site_fract_x
_atom_site_fract_y
_atom_site_fract_z
_atom_site_U_iso_or_equiv
_atom_site_thermal_displace_type
_atom_site_calc_flag
_atom_site_refinement_flags
_atom_site_occupancy
_atom_site_disorder_group
_atom_site_type_symbol
O .0285(2) .86088(7) .1618(3) .0219(4) Uani d . 1 . O
O2 .2423(2) .90379(8) -.1643(3) .0224(4) Uani d . 1 . O
O3 .0328(2) .97278(7) -.1706(3) .0216(4) Uani d . 1 . O
O4 -.0623(2) .98870(7) .1707(3) .0212(4) Uani d . 1 . O
O6 -.2342(2) .88107(9) .2046(3) .0332(5) Uani d . 1 . O
O22 .1422(3) .88606(13) -.4058(3) .0422(7) Uani d . 1 . O
O32 .2159(2) 1.01538(10) -.1951(3) .0383(6) Uani d . 1 . O
O42 -.2426(3) .99939(14) .0230(5) .0548(9) Uani d . 1 . O
O62 -.3660(4) .8575(2) .4087(5) .084(2) Uani d . 1 . O
N1 .2007(2) .82122(9) .0262(3) .0237(4) Uani d . 1 . N
N2 .3183(3) .75345(10) .0750(4) .0301(5) Uani d . 1 . N
C1 .1510(2) .86660(10) .0802(3) .0209(5) Uani d . 1 . C
H1 .2132 .8830 .1565 .025 Uiso calc . 1 . H
C2 .1254(2) .89797(10) -.0728(3) .0190(4) Uani d . 1 . C
H2 .0604 .8818 -.1454 .023 Uiso calc . 1 . H
C3 .0766(2) .94764(10) -.0224(3) .0190(4) Uani d . 1 . C
H3 .1458 .9665 .0342 .023 Uiso calc . 1 . H
C4 -.0393(2) .94264(9) .0915(3) .0194(4) Uani d . 1 . C
H4 -.1160 .9329 .0247 .023 Uiso calc . 1 . H
C5 -.0159(2) .90583(10) .2306(3) .0210(5) Uani d . 1 . C
H5 .0500 .9188 .3093 .025 Uiso calc . 1 . H
C6 -.1375(3) .89502(11) .3259(4) .0278(5) Uani d . 1 . C
H6A -.1229 .8684 .4064 .033 Uiso calc . 1 . H
H6B -.1658 .9240 .3884 .033 Uiso calc . 1 . H
C11 .2568(3) .79340(11) .1332(4) .0252(5) Uani d . 1 . C
C12 .2587(4) .80145(13) .3197(4) .0349(7) Uani d . 1 . C
H12A .3469 .8073 .3564 .052 Uiso calc . 1 . H
H12B .2250 .7727 .3762 .052 Uiso calc . 1 . H
H12C .2055 .8295 .3474 .052 Uiso calc . 1 . H
C13 .3209(4) .74392(12) -.1046(4) .0333(7) Uani d . 1 . C
H13A .2373 .7532 -.1535 .040 Uiso calc . 1 . H
H13B .3328 .7088 -.1231 .040 Uiso calc . 1 . H
C14 .4268(5) .7713(2) -.1935(6) .0485(10) Uani d . 1 . C
H14A .4267 .7626 -.3121 .073 Uiso calc . 1 . H
H14B .5096 .7627 -.1442 .073 Uiso calc . 1 . H
H14C .4124 .8061 -.1817 .073 Uiso calc . 1 . H
C15 .3984(3) .72173(13) .1776(5) .0350(7) Uani d . 1 . C
H15A .4258 .7395 .2788 .042 Uiso calc . 1 . H
H15B .4764 .7130 .1140 .042 Uiso calc . 1 . H
C16 .3297(4) .67590(14) .2297(6) .0468(10) Uani d . 1 . C
H16A .3855 .6568 .3027 .070 Uiso calc . 1 . H
H16B .3081 .6569 .1304 .070 Uiso calc . 1 . H
H16C .2511 .6843 .2898 .070 Uiso calc . 1 . H
C21 .2380(3) .89647(11) -.3314(4) .0261(5) Uani d . 1 . C
C22 .3677(4) .90339(14) -.4068(5) .0385(8) Uani d . 1 . C
H22A .4240 .8768 -.3722 .058 Uiso calc . 1 . H
H22B .4037 .9342 -.3687 .058 Uiso calc . 1 . H
H22C .3604 .9036 -.5287 .058 Uiso calc . 1 . H
C31 .1130(3) 1.00352(11) -.2473(4) .0255(5) Uani d . 1 . C
C32 .0555(4) 1.0209(2) -.4090(5) .0391(8) Uani d . 1 . C
H32A -.0381 1.0209 -.3999 .059 Uiso calc . 1 . H
H32B .0817 .9994 -.4999 .059 Uiso calc . 1 . H
H32C .0854 1.0538 -.4323 .059 Uiso calc . 1 . H
C41 -.1694(3) 1.01353(12) .1261(4) .0275(6) Uani d . 1 . C
C42 -.1830(4) 1.06008(12) .2177(4) .0326(7) Uani d . 1 . C
H42A -.1471 1.0864 .1503 .049 Uiso calc . 1 . H
H42B -.1369 1.0581 .3240 .049 Uiso calc . 1 . H
H42C -.2739 1.0664 .2391 .049 Uiso calc . 1 . H
C61 -.3446(3) .86356(15) .2624(6) .0431(9) Uani d . 1 . C
C62 -.4338(4) .8507(2) .1236(8) .0574(13) Uani d . 1 . C
H62A -.3986 .8624 .0176 .086 Uiso calc . 1 . H
H62B -.5173 .8659 .1434 .086 Uiso calc . 1 . H
H62C -.4441 .8155 .1188 .086 Uiso calc . 1 . H

loop_
_atom_type_symbol
_atom_type_description
_atom_type_scat_dispersion_real
_atom_type_scat_dispersion_imag
_atom_type_scat_source
C C .0033 .0016 'International Tables Vol C Tables 4.2.6.8 and 6.1.1.4'
H H .0000 .0000 'International Tables Vol C Tables 4.2.6.8 and 6.1.1.4'
O O .0106 .0060 'International Tables Vol C Tables 4.2.6.8 and 6.1.1.4'
N N .0061 .0033 'International Tables Vol C Tables 4.2.6.8 and 6.1.1.4'

loop_
_geom_angle_atom_site_label_1
_geom_angle_atom_site_label_2
_geom_angle_atom_site_label_3
_geom_angle
_geom_angle_publ_flag
C5 O C1 111.4(2) yes
C21 O2 C2 117.4(2) ?
C31 O3 C3 118.8(2) ?
C41 O4 C4 117.8(2) ?
C61 O6 C6 117.7(3) ?
C11 N1 C1 119.2(3) yes
C11 N2 C13 119.5(3) yes
C11 N2 C15 124.3(3) yes
C13 N2 C15 115.7(3) yes
N1 C1 O 111.3(2) yes
N1 C1 C2 108.7(2) yes
O C1 C2 105.7(2) yes
N1 C1 H1 110 ?
O C1 H1 110 ?
C2 C1 H1 110 ?
O2 C2 C3 108.7(2) ?
O2 C2 C1 109.0(2) ?
C3 C2 C1 111.1(2) ?
O2 C2 H2 109 ?
C3 C2 H2 109 ?
C1 C2 H2 109 ?
O3 C3 C2 108.8(2) ?
O3 C3 C4 106.5(2) ?
C2 C3 C4 110.1(2) ?
O3 C3 H3 111 ?
C2 C3 H3 111 ?
C4 C3 H3 111 ?
O4 C4 C3 108.4(2) ?
O4 C4 C5 107.1(2) ?
C3 C4 C5 111.8(2) ?
O4 C4 H4 110 ?
C3 C4 H4 110 ?
C5 C4 H4 110 ?
O C5 C6 107.1(2) ?
O C5 C4 110.4(2) ?
C6 C5 C4 111.4(2) ?
O C5 H5 109 ?
C6 C5 H5 109 ?
C4 C5 H5 109 ?
O6 C6 C5 107.4(2) ?
O6 C6 H6A 110 ?
C5 C6 H6A 110 ?
O6 C6 H6B 110 ?
C5 C6 H6B 110 ?
H6A C6 H6B 109 ?
N1 C11 N2 118.1(3) yes
N1 C11 C12 125.0(3) yes
N2 C11 C12 116.9(3) yes
C11 C12 H12A 110 ?
C11 C12 H12B 110 ?
H12A C12 H12B 110 ?
C11 C12 H12C 110 ?
H12A C12 H12C 110 ?
H12B C12 H12C 110 ?
N2 C13 C14 112.7(3) ?
N2 C13 H13A 109 ?
C14 C13 H13A 109 ?
N2 C13 H13B 109 ?
C14 C13 H13B 109 ?
H13A C13 H13B 108 ?
C13 C14 H14A 110 ?
C13 C14 H14B 110 ?
H14A C14 H14B 110 ?
C13 C14 H14C 110 ?
H14A C14 H14C 110 ?
H14B C14 H14C 110 ?
N2 C15 C16 112.6(3) ?
N2 C15 H15A 109 ?
C16 C15 H15A 109 ?
N2 C15 H15B 109 ?
C16 C15 H15B 109 ?
H15A C15 H15B 108 ?
C15 C16 H16A 110 ?
C15 C16 H16B 110 ?
H16A C16 H16B 110 ?
C15 C16 H16C 110 ?
H16A C16 H16C 110 ?
H16B C16 H16C 110 ?
O22 C21 O2 123.7(3) ?
O22 C21 C22 125.8(3) ?
O2 C21 C22 110.5(3) ?
C21 C22 H22A 110 ?
C21 C22 H22B 110 ?
H22A C22 H22B 110 ?
C21 C22 H22C 110 ?
H22A C22 H22C 110 ?
H22B C22 H22C 110 ?
O32 C31 O3 124.9(3) ?
O32 C31 C32 124.8(3) ?
O3 C31 C32 110.3(3) ?
C31 C32 H32A 110 ?
C31 C32 H32B 110 ?
H32A C32 H32B 110 ?
C31 C32 H32C 110 ?
H32A C32 H32C 110 ?
H32B C32 H32C 110 ?
O42 C41 O4 123.0(3) ?
O42 C41 C42 124.4(3) ?
O4 C41 C42 112.7(3) ?
C41 C42 H42A 110 ?
C41 C42 H42B 110 ?
H42A C42 H42B 110 ?
C41 C42 H42C 110 ?
H42A C42 H42C 110 ?
H42B C42 H42C 110 ?
O62 C61 O6 123.3(4) ?
O62 C61 C62 125.1(4) ?
O6 C61 C62 111.5(4) ?
C61 C62 H62A 110 ?
C61 C62 H62B 110 ?
H62A C62 H62B 110 ?
C61 C62 H62C 110 ?
H62A C62 H62C 110 ?
H62B C62 H62C 110 ?

loop_
_geom_bond_atom_site_label_1
_geom_bond_atom_site_label_2
_geom_bond_site_symmetry_2
_geom_bond_distance
_geom_bond_publ_flag
O C5 . 1.436(3) yes
O C1 . 1.445(3) yes
O2 C21 . 1.355(4) ?
O2 C2 . 1.433(3) ?
O3 C31 . 1.342(3) ?
O3 C3 . 1.450(3) ?
O4 C41 . 1.360(3) ?
O4 C4 . 1.443(3) ?
O6 C61 . 1.333(4) ?
O6 C6 . 1.453(4) ?
O22 C21 . 1.199(4) ?
O32 C31 . 1.199(4) ?
O42 C41 . 1.192(4) ?
O62 C61 . 1.205(6) ?
N1 C11 . 1.292(4) yes
N1 C1 . 1.425(4) yes
N2 C11 . 1.360(4) yes
N2 C13 . 1.463(4) yes
N2 C15 . 1.465(4) yes
C1 C2 . 1.525(4) ?
C1 H1 . 1.00 ?
C2 C3 . 1.519(4) ?
C2 H2 . 1.00 ?
C3 C4 . 1.522(4) ?
C3 H3 . 1.00 ?
C4 C5 . 1.529(4) ?
C4 H4 . 1.00 ?
C5 C6 . 1.512(4) ?
C5 H5 . 1.00 ?
C6 H6A . .99 ?
C6 H6B . .99 ?
C11 C12 . 1.511(5) yes
C12 H12A . .98 ?
C12 H12B . .98 ?
C12 H12C . .98 ?
C13 C14 . 1.517(6) ?
C13 H13A . .99 ?
C13 H13B . .99 ?
C14 H14A . .98 ?
C14 H14B . .98 ?
C14 H14C . .98 ?
C15 C16 . 1.515(6) ?
C15 H15A . .99 ?
C15 H15B . .99 ?
C16 H16A . .98 ?
C16 H16B . .98 ?
C16 H16C . .98 ?
C21 C22 . 1.494(5) ?
C22 H22A . .98 ?
C22 H22B . .98 ?
C22 H22C . .98 ?
C31 C32 . 1.506(5) ?
C32 H32A . .98 ?
C32 H32B . .98 ?
C32 H32C . .98 ?
C41 C42 . 1.488(5) ?
C42 H42A . .98 ?
C42 H42B . .98 ?
C42 H42C . .98 ?
C61 C62 . 1.493(7) ?
C62 H62A . .98 ?
C62 H62B . .98 ?
C62 H62C . .98 ?

loop_
_geom_hbond_atom_site_label_D
_geom_hbond_atom_site_label_H
_geom_hbond_atom_site_label_A
_geom_hbond_site_symmetry_A
_geom_hbond_distance_DH
_geom_hbond_distance_HA
_geom_hbond_distance_DA
_geom_hbond_angle_DHA
_geom_hbond_publ_flag
C3 H3 O32 2_575 1.00 2.653 3.552(4) 150 yes
C5 H5 O22 1_556 1.00 2.638 3.393(4) 132 yes
C12 H12C O22 1_556 .98 2.606 3.434(5) 142 yes
C6 H6B O42 2_475 .99 2.562 3.547(5) 173 yes
C22 H22C O32 2_574 .98 2.726 3.338(5) 121 yes
C32 H32B O32 2_574 .98 2.663 3.458(5) 138 yes
C22 H22A O62 1_654 .98 2.860 3.395(6) 115 yes
C32 H32A O42 2_474 .98 2.438 3.359(5) 156 yes
C42 H42A O62 2_474 .98 2.483 3.403(6) 156 yes

loop_
_cod_related_entry_id
_cod_related_entry_database
_cod_related_entry_code
1 ChemSpider 21181992
